data_7030176
loop_
_publ_author_name
'Sharma, Rakesh K.'
'Kedarnath, G.'
'Wadawale, Amey'
'Betty, C. A.'
'Vishwanadh, B.'
'Jain, Vimal K.'

_publ_section_title
;
 Diorganotin(IV) 2-pyridyl selenolates: synthesis, structures and their
 utility as molecular precursors for the preparation of tin selenide
 nanocrystals and thin films.
;
_journal_issue 39
_journal_name_full 'Dalton transactions (Cambridge, England : 2003)'
_journal_page_first 12129
_journal_page_last 12138
_journal_paper_doi 10.1039/c2dt31197f
_journal_volume 41
_journal_year 2012
_chemical_formula_sum 'C12 H14 N2 Se2 Sn'
_chemical_formula_weight 462.86
_chemical_name_systematic
;
?
;
_space_group_IT_number 33
_symmetry_cell_setting orthorhombic
_symmetry_Int_Tables_number 33
_symmetry_space_group_name_Hall 'P 2c -2n'
_symmetry_space_group_name_H-M 'P n a 21'
_atom_sites_solution_hydrogens geom
_atom_sites_solution_primary direct
_atom_sites_solution_secondary difmap
_audit_creation_method SHELXL-97
_cell_angle_alpha 90.00
_cell_angle_beta 90.00
_cell_angle_gamma 90.00
_cell_formula_units_Z 8
_cell_length_a 29.088(6)
_cell_length_b 9.630(2)
_cell_length_c 11.0000(15)
_cell_measurement_reflns_used 25
_cell_measurement_temperature 298(2)
_cell_measurement_theta_max 13.4
_cell_measurement_theta_min 8.2
_cell_volume 3081.3(10)
_computing_cell_refinement WinAFC
_computing_data_collection WinAFC
_computing_data_reduction CrystalStructure
_computing_molecular_graphics 'Ortep 3 for windows'
_computing_publication_material 'WinGX 1.70.01'
_computing_structure_refinement 'SHELXL-97 (Sheldrick, 1997)'
_computing_structure_solution SIR92
_diffrn_ambient_temperature 298(2)
_diffrn_measured_fraction_theta_full 0.995
_diffrn_measured_fraction_theta_max 0.995
_diffrn_measurement_device_type 'Rigaku AFC7S'
_diffrn_measurement_method \w
_diffrn_radiation_monochromator graphite
_diffrn_radiation_source 'fine-focus sealed tube'
_diffrn_radiation_type MoK\a
_diffrn_radiation_wavelength 0.71069
_diffrn_reflns_av_R_equivalents 0.0573
_diffrn_reflns_av_sigmaI/netI 0.1623
_diffrn_reflns_limit_h_max 37
_diffrn_reflns_limit_h_min 0
_diffrn_reflns_limit_k_max 6
_diffrn_reflns_limit_k_min -12
_diffrn_reflns_limit_l_max 14
_diffrn_reflns_limit_l_min -8
_diffrn_reflns_number 5299
_diffrn_reflns_theta_full 27.44
_diffrn_reflns_theta_max 27.44
_diffrn_reflns_theta_min 2.54
_diffrn_standards_decay_% -5.20
_diffrn_standards_interval_count 150
_diffrn_standards_number 3
_exptl_absorpt_coefficient_mu 6.365
_exptl_absorpt_correction_T_max 0.3625
_exptl_absorpt_correction_T_min 0.2511
_exptl_absorpt_correction_type psi-scans
_exptl_absorpt_process_details '(North, Phillips & Mathews, 1968)'
_exptl_crystal_colour Colourless
_exptl_crystal_density_diffrn 1.996
_exptl_crystal_density_method 'not measured'
_exptl_crystal_description block
_exptl_crystal_F_000 1744
_exptl_crystal_size_max 0.30
_exptl_crystal_size_mid 0.20
_exptl_crystal_size_min 0.20
_refine_diff_density_max 0.716
_refine_diff_density_min -1.129
_refine_diff_density_rms 0.202
_refine_ls_abs_structure_details 'Flack H D (1983), Acta Cryst. A39, 876-881'
_refine_ls_abs_structure_Flack 0.02(3)
_refine_ls_extinction_method none
_refine_ls_goodness_of_fit_ref 0.968
_refine_ls_hydrogen_treatment constr
_refine_ls_matrix_type full
_refine_ls_number_parameters 215
_refine_ls_number_reflns 4231
_refine_ls_number_restraints 1
_refine_ls_restrained_S_all 0.967
_refine_ls_R_factor_all 0.1769
_refine_ls_R_factor_gt 0.0507
_refine_ls_shift/su_max 0.000
_refine_ls_shift/su_mean 0.000
_refine_ls_structure_factor_coef Fsqd
_refine_ls_weighting_details 'calc w=1/[\s^2^(Fo^2^)+(0.0430P)^2^+0.0000P] where P=(Fo^2^+2Fc^2^)/3'
_refine_ls_weighting_scheme calc
_refine_ls_wR_factor_gt 0.1083
_refine_ls_wR_factor_ref 0.1392
_reflns_number_gt 1929
_reflns_number_total 4231
_reflns_threshold_expression >2sigma(I)
_cod_data_source_file c2dt31197f.txt
_cod_data_source_block Sn(Sepy)2Me2
_cod_original_cell_volume 3081.2(10)
_cod_database_code 7030176

loop_
_symmetry_equiv_pos_as_xyz
'x, y, z'
'-x, -y, z+1/2'
'-x+1/2, y+1/2, z+1/2'
'x+1/2, -y+1/2, z'

loop_
_atom_site_label
_atom_site_type_symbol
_atom_site_fract_x
_atom_site_fract_y
_atom_site_fract_z
_atom_site_U_iso_or_equiv
_atom_site_adp_type
_atom_site_occupancy
_atom_site_symmetry_multiplicity
_atom_site_calc_flag
_atom_site_refinement_flags
C1 C 0.4002(7) 0.752(2) 0.344(2) 0.065(3) Uani 1 1 d .
C2 C 0.3803(6) 0.887(2) 0.3365(18) 0.065(3) Uani 1 1 d .
H2 H 0.3612 0.9107 0.2722 0.079 Uiso 1 1 calc R
C3 C 0.3905(6) 0.984(2) 0.4301(18) 0.065(3) Uani 1 1 d .
H3 H 0.3769 1.0710 0.4305 0.079 Uiso 1 1 calc R
C4 C 0.4193(6) 0.948(2) 0.516(2) 0.065(3) Uani 1 1 d .
H4 H 0.4283 1.0136 0.5729 0.079 Uiso 1 1 calc R
C5 C 0.4370(6) 0.813(2) 0.524(2) 0.065(3) Uani 1 1 d .
H5 H 0.4549 0.7889 0.5912 0.079 Uiso 1 1 calc R
N1 N 0.4283(6) 0.7159(17) 0.4356(15) 0.062(5) Uani 1 1 d .
C6 C 0.4890(7) 0.158(2) 0.311(2) 0.068(3) Uani 1 1 d .
C7 C 0.5041(8) 0.028(2) 0.2937(19) 0.068(3) Uani 1 1 d .
H7 H 0.4937 -0.0237 0.2280 0.082 Uiso 1 1 calc R
C8 C 0.5366(6) -0.029(2) 0.377(2) 0.068(3) Uani 1 1 d .
H8 H 0.5481 -0.1183 0.3682 0.082 Uiso 1 1 calc R
C9 C 0.5495(6) 0.053(2) 0.4693(19) 0.068(3) Uani 1 1 d .
H9 H 0.5720 0.0224 0.5230 0.082 Uiso 1 1 calc R
C10 C 0.5301(6) 0.181(2) 0.485(2) 0.068(3) Uani 1 1 d .
H10 H 0.5384 0.2332 0.5529 0.082 Uiso 1 1 calc R
N2 N 0.5002(5) 0.2315(17) 0.4087(15) 0.065(5) Uani 1 1 d .
C11 C 0.4111(6) 0.400(2) 0.5199(17) 0.071(6) Uani 1 1 d .
H11A H 0.4046 0.3024 0.5168 0.107 Uiso 1 1 calc R
H11B H 0.3829 0.4511 0.5257 0.107 Uiso 1 1 calc R
H11C H 0.4299 0.4195 0.5897 0.107 Uiso 1 1 calc R
C12 C 0.5125(6) 0.555(2) 0.336(2) 0.089(8) Uani 1 1 d .
H12A H 0.5236 0.5856 0.4143 0.134 Uiso 1 1 calc R
H12B H 0.5097 0.6340 0.2832 0.134 Uiso 1 1 calc R
H12C H 0.5336 0.4897 0.3023 0.134 Uiso 1 1 calc R
C23 C 0.2343(6) 0.268(2) -0.112(2) 0.078(7) Uani 1 1 d .
H23A H 0.2268 0.3227 -0.1824 0.117 Uiso 1 1 calc R
H23B H 0.2324 0.3245 -0.0407 0.117 Uiso 1 1 calc R
H23C H 0.2131 0.1918 -0.1057 0.117 Uiso 1 1 calc R
C24 C 0.3368(7) 0.128(2) -0.293(2) 0.092(8) Uani 1 1 d .
H24A H 0.3687 0.1121 -0.2771 0.138 Uiso 1 1 calc R
H24B H 0.3337 0.2002 -0.3530 0.138 Uiso 1 1 calc R
H24C H 0.3231 0.0441 -0.3239 0.138 Uiso 1 1 calc R
Se1 Se 0.38946(7) 0.6087(2) 0.2297(2) 0.0656(6) Uani 1 1 d .
Se2 Se 0.44421(7) 0.2474(2) 0.21052(18) 0.0667(7) Uani 1 1 d .
Se3 Se 0.31624(7) -0.0080(3) 0.0270(2) 0.0732(7) Uani 1 1 d .
Se4 Se 0.35972(8) 0.3497(3) -0.0173(2) 0.0757(7) Uani 1 1 d .
Sn1 Sn 0.44711(4) 0.46056(13) 0.35774(13) 0.0559(4) Uani 1 1 d .
Sn2 Sn 0.30299(4) 0.18865(14) -0.13050(12) 0.0553(4) Uani 1 1 d .
N3 N 0.2532(6) -0.0526(18) -0.1559(18) 0.081(5) Uani 1 1 d .
C13 C 0.2731(8) -0.119(2) -0.054(2) 0.077(3) Uani 1 1 d .
N4 N 0.3214(5) 0.4585(17) -0.2286(14) 0.051(4) Uani 1 1 d .
C18 C 0.3497(6) 0.489(2) -0.136(2) 0.066(3) Uani 1 1 d .
C19 C 0.3719(6) 0.617(2) -0.130(2) 0.066(3) Uani 1 1 d .
H19 H 0.3916 0.6372 -0.0658 0.079 Uiso 1 1 calc R
C14 C 0.2597(7) -0.250(2) -0.025(2) 0.077(3) Uani 1 1 d .
H14 H 0.2724 -0.2943 0.0418 0.092 Uiso 1 1 calc R
C15 C 0.2265(7) -0.317(2) -0.0970(19) 0.077(3) Uani 1 1 d .
H15 H 0.2178 -0.4078 -0.0791 0.092 Uiso 1 1 calc R
C22 C 0.3140(7) 0.554(2) -0.314(2) 0.066(3) Uani 1 1 d .
H22 H 0.2932 0.5326 -0.3753 0.079 Uiso 1 1 calc R
C21 C 0.3332(6) 0.674(2) -0.3173(19) 0.066(3) Uani 1 1 d .
H21 H 0.3270 0.7344 -0.3812 0.079 Uiso 1 1 calc R
C20 C 0.3644(7) 0.714(2) -0.2222(17) 0.066(3) Uani 1 1 d .
H20 H 0.3787 0.8004 -0.2220 0.079 Uiso 1 1 calc R
C16 C 0.2067(8) -0.248(3) -0.1956(19) 0.077(3) Uani 1 1 d .
H16 H 0.1830 -0.2871 -0.2407 0.092 Uiso 1 1 calc R
C17 C 0.2228(7) -0.125(2) -0.222(2) 0.077(3) Uani 1 1 d .
H17A H 0.2122 -0.0839 -0.2926 0.092 Uiso 1 1 calc R

loop_
_atom_site_aniso_label
_atom_site_aniso_U_11
_atom_site_aniso_U_22
_atom_site_aniso_U_33
_atom_site_aniso_U_23
_atom_site_aniso_U_13
_atom_site_aniso_U_12
C1 0.057(6) 0.064(7) 0.075(7) 0.007(6) -0.004(6) 0.008(6)
C2 0.057(6) 0.064(7) 0.075(7) 0.007(6) -0.004(6) 0.008(6)
C3 0.057(6) 0.064(7) 0.075(7) 0.007(6) -0.004(6) 0.008(6)
C4 0.057(6) 0.064(7) 0.075(7) 0.007(6) -0.004(6) 0.008(6)
C5 0.057(6) 0.064(7) 0.075(7) 0.007(6) -0.004(6) 0.008(6)
N1 0.075(11) 0.051(12) 0.059(11) -0.015(9) -0.008(10) 0.015(10)
C6 0.063(7) 0.066(8) 0.076(8) 0.005(7) -0.003(6) 0.000(6)
C7 0.063(7) 0.066(8) 0.076(8) 0.005(7) -0.003(6) 0.000(6)
C8 0.063(7) 0.066(8) 0.076(8) 0.005(7) -0.003(6) 0.000(6)
C9 0.063(7) 0.066(8) 0.076(8) 0.005(7) -0.003(6) 0.000(6)
C10 0.063(7) 0.066(8) 0.076(8) 0.005(7) -0.003(6) 0.000(6)
N2 0.066(11) 0.057(12) 0.073(12) 0.008(10) -0.028(10) 0.016(9)
C11 0.072(14) 0.084(17) 0.058(13) 0.013(12) 0.015(12) 0.006(12)
C12 0.073(15) 0.076(16) 0.12(2) 0.002(16) 0.021(16) 0.005(13)
C23 0.061(13) 0.075(16) 0.10(2) 0.010(15) 0.023(14) 0.002(11)
C24 0.085(16) 0.089(18) 0.10(2) 0.000(16) 0.006(15) 0.027(15)
Se1 0.0687(14) 0.0665(15) 0.0615(13) -0.0081(13) -0.0130(13) 0.0007(13)
Se2 0.0750(15) 0.0672(16) 0.0579(14) -0.0041(12) -0.0094(14) 0.0135(13)
Se3 0.0730(16) 0.0781(18) 0.0684(16) 0.0109(14) -0.0111(14) -0.0027(14)
Se4 0.0805(17) 0.0800(17) 0.0665(16) 0.0118(13) -0.0228(14) -0.0155(13)
Sn1 0.0543(8) 0.0592(9) 0.0541(8) 0.0000(9) 0.0036(9) -0.0023(7)
Sn2 0.0478(8) 0.0650(9) 0.0530(9) -0.0035(10) -0.0024(9) 0.0038(8)
N3 0.076(12) 0.073(13) 0.094(14) -0.041(12) -0.007(13) -0.018(10)
C13 0.079(8) 0.067(9) 0.084(8) -0.015(7) 0.022(7) -0.013(6)
N4 0.039(9) 0.051(11) 0.063(11) -0.007(9) -0.006(9) -0.001(9)
C18 0.058(7) 0.075(8) 0.066(6) 0.010(7) -0.006(6) -0.006(6)
C19 0.058(7) 0.075(8) 0.066(6) 0.010(7) -0.006(6) -0.006(6)
C14 0.079(8) 0.067(9) 0.084(8) -0.015(7) 0.022(7) -0.013(6)
C15 0.079(8) 0.067(9) 0.084(8) -0.015(7) 0.022(7) -0.013(6)
C22 0.058(7) 0.075(8) 0.066(6) 0.010(7) -0.006(6) -0.006(6)
C21 0.058(7) 0.075(8) 0.066(6) 0.010(7) -0.006(6) -0.006(6)
C20 0.058(7) 0.075(8) 0.066(6) 0.010(7) -0.006(6) -0.006(6)
C16 0.079(8) 0.067(9) 0.084(8) -0.015(7) 0.022(7) -0.013(6)
C17 0.079(8) 0.067(9) 0.084(8) -0.015(7) 0.022(7) -0.013(6)

loop_
_atom_type_symbol
_atom_type_description
_atom_type_scat_dispersion_real
_atom_type_scat_dispersion_imag
_atom_type_scat_source
C C 0.0033 0.0016 'International Tables Vol C Tables 4.2.6.8 and 6.1.1.4'
H H 0.0000 0.0000 'International Tables Vol C Tables 4.2.6.8 and 6.1.1.4'
N N 0.0061 0.0033 'International Tables Vol C Tables 4.2.6.8 and 6.1.1.4'
Se Se -0.0929 2.2259 'International Tables Vol C Tables 4.2.6.8 and 6.1.1.4'
Sn Sn -0.6537 1.4246 'International Tables Vol C Tables 4.2.6.8 and 6.1.1.4'

loop_
_geom_angle_atom_site_label_1
_geom_angle_atom_site_label_2
_geom_angle_atom_site_label_3
_geom_angle
N1 C1 C2 122(2)
N1 C1 Se1 114.0(15)
C2 C1 Se1 124.2(17)
C3 C2 C1 118(2)
C3 C2 H2 120.9
C1 C2 H2 120.9
C4 C3 C2 119(2)
C4 C3 H3 120.6
C2 C3 H3 120.6
C3 C4 C5 122(2)
C3 C4 H4 119.0
C5 C4 H4 119.0
N1 C5 C4 121(2)
N1 C5 H5 119.4
C4 C5 H5 119.4
C1 N1 C5 117.7(17)
N2 C6 C7 123(2)
N2 C6 Se2 113.1(17)
C7 C6 Se2 124.1(19)
C6 C7 C8 119(2)
C6 C7 H7 120.6
C8 C7 H7 120.6
C7 C8 C9 117(2)
C7 C8 H8 121.7
C9 C8 H8 121.7
C10 C9 C8 121(2)
C10 C9 H9 119.6
C8 C9 H9 119.6
N2 C10 C9 122(2)
N2 C10 H10 119.0
C9 C10 H10 119.0
C10 N2 C6 119.0(19)
Sn1 C11 H11A 109.5
Sn1 C11 H11B 109.5
H11A C11 H11B 109.5
Sn1 C11 H11C 109.5
H11A C11 H11C 109.5
H11B C11 H11C 109.5
Sn1 C12 H12A 109.5
Sn1 C12 H12B 109.5
H12A C12 H12B 109.5
Sn1 C12 H12C 109.5
H12A C12 H12C 109.5
H12B C12 H12C 109.5
Sn2 C23 H23A 109.5
Sn2 C23 H23B 109.5
H23A C23 H23B 109.5
Sn2 C23 H23C 109.5
H23A C23 H23C 109.5
H23B C23 H23C 109.5
Sn2 C24 H24A 109.5
Sn2 C24 H24B 109.5
H24A C24 H24B 109.5
Sn2 C24 H24C 109.5
H24A C24 H24C 109.5
H24B C24 H24C 109.5
C1 Se1 Sn1 86.3(7)
C6 Se2 Sn1 88.5(7)
C13 Se3 Sn2 90.0(8)
C18 Se4 Sn2 89.8(7)
C12 Sn1 C11 130.1(9)
C12 Sn1 Se1 106.3(6)
C11 Sn1 Se1 106.4(5)
C12 Sn1 Se2 107.4(6)
C11 Sn1 Se2 106.6(5)
Se1 Sn1 Se2 94.25(8)
C24 Sn2 C23 127.3(8)
C24 Sn2 Se4 106.0(6)
C23 Sn2 Se4 109.6(6)
C24 Sn2 Se3 107.1(6)
C23 Sn2 Se3 109.6(6)
Se4 Sn2 Se3 91.23(8)
C17 N3 C13 118(2)
C14 C13 N3 119(2)
C14 C13 Se3 128(2)
N3 C13 Se3 113.1(16)
C22 N4 C18 118.8(18)
N4 C18 C19 121(2)
N4 C18 Se4 117.5(15)
C19 C18 Se4 121.7(17)
C18 C19 C20 119(2)
C18 C19 H19 120.4
C20 C19 H19 120.4
C13 C14 C15 120(2)
C13 C14 H14 120.2
C15 C14 H14 120.2
C14 C15 C16 120(2)
C14 C15 H15 120.1
C16 C15 H15 120.1
C21 C22 N4 125(2)
C21 C22 H22 117.5
N4 C22 H22 117.5
C22 C21 C20 120(2)
C22 C21 H21 120.1
C20 C21 H21 120.1
C19 C20 C21 116(2)
C19 C20 H20 121.8
C21 C20 H20 121.8
C17 C16 C15 117(2)
C17 C16 H16 121.5
C15 C16 H16 121.5
C16 C17 N3 126(2)
C16 C17 H17A 116.8
N3 C17 H17A 116.8

loop_
_geom_bond_atom_site_label_1
_geom_bond_atom_site_label_2
_geom_bond_distance
C1 N1 1.35(2)
C1 C2 1.42(2)
C1 Se1 1.89(2)
C2 C3 1.42(3)
C2 H2 0.9300
C3 C4 1.31(2)
C3 H3 0.9300
C4 C5 1.40(2)
C4 H4 0.9300
C5 N1 1.38(2)
C5 H5 0.9300
C6 N2 1.33(2)
C6 C7 1.33(3)
C6 Se2 1.92(2)
C7 C8 1.43(3)
C7 H7 0.9300
C8 C9 1.34(2)
C8 H8 0.9300
C9 C10 1.37(3)
C9 H9 0.9300
C10 N2 1.31(2)
C10 H10 0.9300
C11 Sn1 2.149(18)
C11 H11A 0.9600
C11 H11B 0.9600
C11 H11C 0.9600
C12 Sn1 2.122(18)
C12 H12A 0.9600
C12 H12B 0.9600
C12 H12C 0.9600
C23 Sn2 2.148(16)
C23 H23A 0.9600
C23 H23B 0.9600
C23 H23C 0.9600
C24 Sn2 2.13(2)
C24 H24A 0.9600
C24 H24B 0.9600
C24 H24C 0.9600
Se1 Sn1 2.614(2)
Se2 Sn1 2.616(3)
Se3 C13 1.87(2)
Se3 Sn2 2.595(3)
Se4 C18 1.89(2)
Se4 Sn2 2.584(3)
N3 C17 1.34(2)
N3 C13 1.41(3)
C13 C14 1.35(3)
N4 C22 1.33(2)
N4 C18 1.35(2)
C18 C19 1.39(2)
C19 C20 1.40(3)
C19 H19 0.9300
C14 C15 1.41(2)
C14 H14 0.9300
C15 C16 1.40(3)
C15 H15 0.9300
C22 C21 1.28(2)
C22 H22 0.9300
C21 C20 1.44(2)
C21 H21 0.9300
C20 H20 0.9300
C16 C17 1.30(3)
C16 H16 0.9300
C17 H17A 0.9300

loop_
_geom_torsion_atom_site_label_1
_geom_torsion_atom_site_label_2
_geom_torsion_atom_site_label_3
_geom_torsion_atom_site_label_4
_geom_torsion
N1 C1 C2 C3 0(3)
Se1 C1 C2 C3 178.5(13)
C1 C2 C3 C4 3(3)
C2 C3 C4 C5 -6(3)
C3 C4 C5 N1 7(3)
C2 C1 N1 C5 1(3)
Se1 C1 N1 C5 -178.3(14)
C4 C5 N1 C1 -4(3)
N2 C6 C7 C8 -5(3)
Se2 C6 C7 C8 -178.2(14)
C6 C7 C8 C9 0(3)
C7 C8 C9 C10 4(3)
C8 C9 C10 N2 -4(3)
C9 C10 N2 C6 -1(3)
C7 C6 N2 C10 6(3)
Se2 C6 N2 C10 179.3(13)
N1 C1 Se1 Sn1 -3.1(14)
C2 C1 Se1 Sn1 178.0(18)
N2 C6 Se2 Sn1 2.7(14)
C7 C6 Se2 Sn1 176.4(19)
C1 Se1 Sn1 C12 -67.2(10)
C1 Se1 Sn1 C11 74.7(9)
C1 Se1 Sn1 Se2 -176.7(6)
C6 Se2 Sn1 C12 69.0(9)
C6 Se2 Sn1 C11 -73.9(8)
C6 Se2 Sn1 Se1 177.5(6)
C18 Se4 Sn2 C24 71.0(9)
C18 Se4 Sn2 C23 -69.5(9)
C18 Se4 Sn2 Se3 179.2(6)
C13 Se3 Sn2 C24 -75.0(9)
C13 Se3 Sn2 C23 66.4(9)
C13 Se3 Sn2 Se4 177.8(7)
C17 N3 C13 C14 -2(3)
C17 N3 C13 Se3 178.2(14)
Sn2 Se3 C13 C14 179(2)
Sn2 Se3 C13 N3 -0.7(15)
C22 N4 C18 C19 -2(3)
C22 N4 C18 Se4 -179.5(14)
Sn2 Se4 C18 N4 -2.1(14)
Sn2 Se4 C18 C19 -179.7(17)
N4 C18 C19 C20 0(3)
Se4 C18 C19 C20 177.9(14)
N3 C13 C14 C15 0(3)
Se3 C13 C14 C15 180.0(14)
C13 C14 C15 C16 -2(3)
C18 N4 C22 C21 3(3)
N4 C22 C21 C20 -2(3)
C18 C19 C20 C21 0(3)
C22 C21 C20 C19 0(3)
C14 C15 C16 C17 5(3)
C15 C16 C17 N3 -7(3)
C13 N3 C17 C16 6(3)
